data_1531545
loop_
_publ_author_name
'Hughes, R.W.'
'Weller, M.T.'

_publ_section_title
;
 The structure of the CAS-type zeolite, Cs4 (Al4 Si20 O48) by
 high-resolution powder neutron diffraction and (29)Si MAS NMR
;
_journal_name_full 'Microporous and Mesoporous Materials'
_journal_page_first 189
_journal_page_last 196
_journal_volume 51
_journal_year 2002
_chemical_formula_sum 'Al4 Cs4 O48 Si20'
_chemical_name_systematic 'Cs4 (Al4 Si20 O48)'
_space_group_IT_number 40
_symmetry_space_group_name_Hall 'A 2 -2a'
_symmetry_space_group_name_H-M 'A m a 2'
_cell_angle_alpha 90
_cell_angle_beta 90
_cell_angle_gamma 90
_cell_formula_units_Z 1
_cell_length_a 16.72422
_cell_length_b 13.78443
_cell_length_c 5.02516
_cell_volume 1158.469
_citation_journal_id_ASTM MIMMFJ
_cod_data_source_file Hughes_MIMMFJ_2002_751.cif
_cod_data_source_block Al4Cs4O48Si20
_cod_database_code 1531545

loop_
_symmetry_equiv_pos_as_xyz
x,y,z
-x,-y,z
-x+1/2,y,z
x+1/2,-y,z
x,y+1/2,z+1/2
-x,-y+1/2,z+1/2
-x+1/2,y+1/2,z+1/2
x+1/2,-y+1/2,z+1/2

loop_
_atom_site_label
_atom_site_type_symbol
_atom_site_fract_x
_atom_site_fract_y
_atom_site_fract_z
_atom_site_occupancy
_atom_site_U_iso_or_equiv
Si2 Si+4 0.1578 0.4276 0.5817 0.5 0.0
O1 O-2 0 0 0.6791 1 0.0
O4 O-2 0.099 0.1418 0.5282 1 0.0
Si3 Si+4 0.0885 0.0264 0.6075 1 0.0
Al1 Al+3 0.1578 0.4276 0.5817 0.5 0.0
Cs1 Cs+1 0.25 0.1983 0.0081 1 0.0
Si1 Si+4 0.0509 0.7406 -0.0442 1 0.0
O2 O-2 0.25 0.4093 0.636 1 0.0
O5 O-2 0.0245 0.7402 0.6499 1 0.0
O7 O-2 0.148 0.008 0.8511 1 0.0
O3 O-2 0.1189 0.3246 0.4863 1 0.0
O6 O-2 0.1138 0.4603 0.8554 1 0.0
